data_9009819
loop_
_publ_author_name
'Matkovic, P.'
'El Boragy, M.'
'Schubert, K.'

_publ_section_title
;
 Kristallstruktur von Pd16S7
;
_journal_name_full 'Journal of the Less-Common Metals'
_journal_page_first 165
_journal_page_last 176
_journal_paper_doi 10.1016/0022-5088(76)90157-0
_journal_volume 50
_journal_year 1976
_chemical_compound_source Synthetic
_chemical_formula_sum 'Pd16 S7'
_chemical_name_mineral Vasilite
_space_group_IT_number 217
_symmetry_space_group_name_Hall 'I -4 2 3'
_symmetry_space_group_name_H-M 'I -4 3 m'
_cell_angle_alpha 90
_cell_angle_beta 90
_cell_angle_gamma 90
_cell_length_a 8.93
_cell_length_b 8.93
_cell_length_c 8.93
_cell_formula_units_Z 2
_cell_volume 712.122
_database_code_amcsd 0014138
_exptl_crystal_density_diffrn 8.988
_cod_database_code 9009819

loop_
_space_group_symop_operation_xyz
x,y,z
1/2+x,1/2+y,1/2+z
-z,x,-y
1/2-z,1/2+x,1/2-y
-y,z,-x
1/2-y,1/2+z,1/2-x
-x,y,-z
1/2-x,1/2+y,1/2-z
x,-z,-y
1/2+x,1/2-z,1/2-y
z,-y,-x
1/2+z,1/2-y,1/2-x
y,-x,-z
1/2+y,1/2-x,1/2-z
x,z,y
1/2+x,1/2+z,1/2+y
z,y,x
1/2+z,1/2+y,1/2+x
y,x,z
1/2+y,1/2+x,1/2+z
-z,-x,y
1/2-z,1/2-x,1/2+y
-y,-z,x
1/2-y,1/2-z,1/2+x
-x,-y,z
1/2-x,1/2-y,1/2+z
z,-x,-y
1/2+z,1/2-x,1/2-y
y,-z,-x
1/2+y,1/2-z,1/2-x
x,-y,-z
1/2+x,1/2-y,1/2-z
-x,z,-y
1/2-x,1/2+z,1/2-y
-z,y,-x
1/2-z,1/2+y,1/2-x
-y,x,-z
1/2-y,1/2+x,1/2-z
-x,-z,y
1/2-x,1/2-z,1/2+y
-z,-y,x
1/2-z,1/2-y,1/2+x
-y,-x,z
1/2-y,1/2-x,1/2+z
z,x,y
1/2+z,1/2+x,1/2+y
y,z,x
1/2+y,1/2+z,1/2+x

loop_
_atom_site_label
_atom_site_fract_x
_atom_site_fract_y
_atom_site_fract_z
Pd1 0.33020 0.33020 0.08510
Pd2 0.88290 0.88290 0.88290
S1 0.15300 0.15300 0.15300
S2 0.00000 0.50000 0.50000

loop_
_cod_related_entry_id
_cod_related_entry_database
_cod_related_entry_code
1 AMCSD 0014138
